data_3000633
loop_
_publ_author_name
'Ishikawa, Kazuki'
'Yoshizawa, Fumishi'
'Aihara, Reon'
'Funato, Norihito'
'Nakane, Daisuke'
'Akitsu, Takashiro'
'Nakane, Takanori'
'Kawamoto, Akihiro'
'Kurisu, Genji'

_journal_name_full 'To be published in Acta Crystallographica Section E'
_chemical_formula_sum 'C14 H12 N2 O3'
_space_group_name_Hall 'C -2yc'
_space_group_name_H-M_alt 'C 1 c 1'
_cell_angle_alpha 90
_cell_angle_beta 92.43(7)
_cell_angle_gamma 90
_cell_length_a 9.981(9)
_cell_length_b 12.866(5)
_cell_length_c 8.083(6)
_cell_measurement_temperature 79
_cell_volume 1037.0(13)
_diffrn_ambient_temperature 79
_diffrn_radiation_probe electron
_diffrn_radiation_type electron
_diffrn_radiation_wavelength 0.02508
_refine_ls_goodness_of_fit_ref 0.9105
_refine_ls_R_factor_all 0.1601
_refine_ls_R_factor_gt 0.0981
_refine_ls_wR_factor_gt 0.2284
_refine_ls_wR_factor_ref 0.2555
_cod_database_code 3000633
_cod_hold_until_date 2026-08-05
_cod_depositor_requested_release_date 2026-08-05

loop_
_atom_site_label
_atom_site_fract_x
_atom_site_fract_y
_atom_site_fract_z
? ? ? ?
